data_7110011
loop_
_publ_author_name
'Feng Shao'
'Jia Li'
'Jia-Ping Tong'
'Jian Zhang'
'Ming-Guang Chen'
'Zhiping Zheng'
'Rong-Bin Huang'
'Lan-Sun Zheng'
'Jun Tao'

_publ_section_title
;
 A boracite metal-organic framework displaying selective gas sorption and
 guest-dependent spin-crossover behaviour
;
_journal_name_full Chem.Commun.
_journal_page_first 10730
_journal_paper_doi 10.1039/c3cc45180a
_journal_volume 49
_journal_year 2013
_chemical_formula_sum 'C30 H20 Fe N6 Se2'
_chemical_formula_weight 678.29
_chemical_name_systematic
;
?
;
_space_group_IT_number 225
_symmetry_cell_setting cubic
_symmetry_space_group_name_Hall '-F 4 2 3'
_symmetry_space_group_name_H-M 'F m -3 m'
_atom_sites_solution_hydrogens geom
_atom_sites_solution_primary direct
_atom_sites_solution_secondary difmap
_audit_creation_method SHELXL-97
_cell_angle_alpha 90.00
_cell_angle_beta 90.00
_cell_angle_gamma 90.00
_cell_formula_units_Z 24
_cell_length_a 37.4018(2)
_cell_length_b 37.4018(2)
_cell_length_c 37.4018(2)
_cell_measurement_temperature 100(2)
_cell_volume 52321.2(5)
_computing_structure_refinement 'SHELXL-97 (Sheldrick, 1997)'
_computing_structure_solution 'SHELXS-97 (Sheldrick, 1990)'
_diffrn_ambient_temperature 100(2)
_diffrn_measured_fraction_theta_full 0.999
_diffrn_measured_fraction_theta_max 0.999
_diffrn_radiation_monochromator graphite
_diffrn_radiation_source 'fine-focus sealed tube'
_diffrn_radiation_type CuK\a
_diffrn_radiation_wavelength 1.54178
_diffrn_reflns_av_R_equivalents 0.0544
_diffrn_reflns_av_sigmaI/netI 0.0130
_diffrn_reflns_limit_h_max 45
_diffrn_reflns_limit_h_min -44
_diffrn_reflns_limit_k_max 45
_diffrn_reflns_limit_k_min -43
_diffrn_reflns_limit_l_max 31
_diffrn_reflns_limit_l_min -45
_diffrn_reflns_number 44602
_diffrn_reflns_theta_full 69.86
_diffrn_reflns_theta_max 69.86
_diffrn_reflns_theta_min 3.34
_exptl_absorpt_coefficient_mu 2.420
_exptl_crystal_colour orange
_exptl_crystal_density_diffrn 0.517
_exptl_crystal_density_method 'not measured'
_exptl_crystal_description block
_exptl_crystal_F_000 8064
_exptl_crystal_size_max 0.25
_exptl_crystal_size_mid 0.25
_exptl_crystal_size_min 0.2
_refine_diff_density_max 0.467
_refine_diff_density_min -0.985
_refine_diff_density_rms 0.057
_refine_ls_extinction_method none
_refine_ls_goodness_of_fit_ref 1.109
_refine_ls_hydrogen_treatment mixed
_refine_ls_matrix_type full
_refine_ls_number_parameters 76
_refine_ls_number_reflns 2475
_refine_ls_number_restraints 0
_refine_ls_restrained_S_all 1.109
_refine_ls_R_factor_all 0.0644
_refine_ls_R_factor_gt 0.0609
_refine_ls_shift/su_max 0.000
_refine_ls_shift/su_mean 0.000
_refine_ls_structure_factor_coef Fsqd
_refine_ls_weighting_details 'calc w=1/[\s^2^(Fo^2^)+(0.1240P)^2^+112.4551P] where P=(Fo^2^+2Fc^2^)/3'
_refine_ls_weighting_scheme calc
_refine_ls_wR_factor_gt 0.2033
_refine_ls_wR_factor_ref 0.2089
_reflns_number_gt 2252
_reflns_number_total 2475
_reflns_threshold_expression >2sigma(I)
_cod_data_source_file c3cc45180a.txt
_cod_data_source_block 2x(guest)
_cod_original_sg_symbol_H-M Fm-3m
_cod_database_code 7110011

loop_
_symmetry_equiv_pos_as_xyz
'x, y, z'
'-x, -y, z'
'-x, y, -z'
'x, -y, -z'
'z, x, y'
'z, -x, -y'
'-z, -x, y'
'-z, x, -y'
'y, z, x'
'-y, z, -x'
'y, -z, -x'
'-y, -z, x'
'y, x, -z'
'-y, -x, -z'
'y, -x, z'
'-y, x, z'
'x, z, -y'
'-x, z, y'
'-x, -z, -y'
'x, -z, y'
'z, y, -x'
'z, -y, x'
'-z, y, x'
'-z, -y, -x'
'x, y+1/2, z+1/2'
'-x, -y+1/2, z+1/2'
'-x, y+1/2, -z+1/2'
'x, -y+1/2, -z+1/2'
'z, x+1/2, y+1/2'
'z, -x+1/2, -y+1/2'
'-z, -x+1/2, y+1/2'
'-z, x+1/2, -y+1/2'
'y, z+1/2, x+1/2'
'-y, z+1/2, -x+1/2'
'y, -z+1/2, -x+1/2'
'-y, -z+1/2, x+1/2'
'y, x+1/2, -z+1/2'
'-y, -x+1/2, -z+1/2'
'y, -x+1/2, z+1/2'
'-y, x+1/2, z+1/2'
'x, z+1/2, -y+1/2'
'-x, z+1/2, y+1/2'
'-x, -z+1/2, -y+1/2'
'x, -z+1/2, y+1/2'
'z, y+1/2, -x+1/2'
'z, -y+1/2, x+1/2'
'-z, y+1/2, x+1/2'
'-z, -y+1/2, -x+1/2'
'x+1/2, y, z+1/2'
'-x+1/2, -y, z+1/2'
'-x+1/2, y, -z+1/2'
'x+1/2, -y, -z+1/2'
'z+1/2, x, y+1/2'
'z+1/2, -x, -y+1/2'
'-z+1/2, -x, y+1/2'
'-z+1/2, x, -y+1/2'
'y+1/2, z, x+1/2'
'-y+1/2, z, -x+1/2'
'y+1/2, -z, -x+1/2'
'-y+1/2, -z, x+1/2'
'y+1/2, x, -z+1/2'
'-y+1/2, -x, -z+1/2'
'y+1/2, -x, z+1/2'
'-y+1/2, x, z+1/2'
'x+1/2, z, -y+1/2'
'-x+1/2, z, y+1/2'
'-x+1/2, -z, -y+1/2'
'x+1/2, -z, y+1/2'
'z+1/2, y, -x+1/2'
'z+1/2, -y, x+1/2'
'-z+1/2, y, x+1/2'
'-z+1/2, -y, -x+1/2'
'x+1/2, y+1/2, z'
'-x+1/2, -y+1/2, z'
'-x+1/2, y+1/2, -z'
'x+1/2, -y+1/2, -z'
'z+1/2, x+1/2, y'
'z+1/2, -x+1/2, -y'
'-z+1/2, -x+1/2, y'
'-z+1/2, x+1/2, -y'
'y+1/2, z+1/2, x'
'-y+1/2, z+1/2, -x'
'y+1/2, -z+1/2, -x'
'-y+1/2, -z+1/2, x'
'y+1/2, x+1/2, -z'
'-y+1/2, -x+1/2, -z'
'y+1/2, -x+1/2, z'
'-y+1/2, x+1/2, z'
'x+1/2, z+1/2, -y'
'-x+1/2, z+1/2, y'
'-x+1/2, -z+1/2, -y'
'x+1/2, -z+1/2, y'
'z+1/2, y+1/2, -x'
'z+1/2, -y+1/2, x'
'-z+1/2, y+1/2, x'
'-z+1/2, -y+1/2, -x'
'-x, -y, -z'
'x, y, -z'
'x, -y, z'
'-x, y, z'
'-z, -x, -y'
'-z, x, y'
'z, x, -y'
'z, -x, y'
'-y, -z, -x'
'y, -z, x'
'-y, z, x'
'y, z, -x'
'-y, -x, z'
'y, x, z'
'-y, x, -z'
'y, -x, -z'
'-x, -z, y'
'x, -z, -y'
'x, z, y'
'-x, z, -y'
'-z, -y, x'
'-z, y, -x'
'z, -y, -x'
'z, y, x'
'-x, -y+1/2, -z+1/2'
'x, y+1/2, -z+1/2'
'x, -y+1/2, z+1/2'
'-x, y+1/2, z+1/2'
'-z, -x+1/2, -y+1/2'
'-z, x+1/2, y+1/2'
'z, x+1/2, -y+1/2'
'z, -x+1/2, y+1/2'
'-y, -z+1/2, -x+1/2'
'y, -z+1/2, x+1/2'
'-y, z+1/2, x+1/2'
'y, z+1/2, -x+1/2'
'-y, -x+1/2, z+1/2'
'y, x+1/2, z+1/2'
'-y, x+1/2, -z+1/2'
'y, -x+1/2, -z+1/2'
'-x, -z+1/2, y+1/2'
'x, -z+1/2, -y+1/2'
'x, z+1/2, y+1/2'
'-x, z+1/2, -y+1/2'
'-z, -y+1/2, x+1/2'
'-z, y+1/2, -x+1/2'
'z, -y+1/2, -x+1/2'
'z, y+1/2, x+1/2'
'-x+1/2, -y, -z+1/2'
'x+1/2, y, -z+1/2'
'x+1/2, -y, z+1/2'
'-x+1/2, y, z+1/2'
'-z+1/2, -x, -y+1/2'
'-z+1/2, x, y+1/2'
'z+1/2, x, -y+1/2'
'z+1/2, -x, y+1/2'
'-y+1/2, -z, -x+1/2'
'y+1/2, -z, x+1/2'
'-y+1/2, z, x+1/2'
'y+1/2, z, -x+1/2'
'-y+1/2, -x, z+1/2'
'y+1/2, x, z+1/2'
'-y+1/2, x, -z+1/2'
'y+1/2, -x, -z+1/2'
'-x+1/2, -z, y+1/2'
'x+1/2, -z, -y+1/2'
'x+1/2, z, y+1/2'
'-x+1/2, z, -y+1/2'
'-z+1/2, -y, x+1/2'
'-z+1/2, y, -x+1/2'
'z+1/2, -y, -x+1/2'
'z+1/2, y, x+1/2'
'-x+1/2, -y+1/2, -z'
'x+1/2, y+1/2, -z'
'x+1/2, -y+1/2, z'
'-x+1/2, y+1/2, z'
'-z+1/2, -x+1/2, -y'
'-z+1/2, x+1/2, y'
'z+1/2, x+1/2, -y'
'z+1/2, -x+1/2, y'
'-y+1/2, -z+1/2, -x'
'y+1/2, -z+1/2, x'
'-y+1/2, z+1/2, x'
'y+1/2, z+1/2, -x'
'-y+1/2, -x+1/2, z'
'y+1/2, x+1/2, z'
'-y+1/2, x+1/2, -z'
'y+1/2, -x+1/2, -z'
'-x+1/2, -z+1/2, y'
'x+1/2, -z+1/2, -y'
'x+1/2, z+1/2, y'
'-x+1/2, z+1/2, -y'
'-z+1/2, -y+1/2, x'
'-z+1/2, y+1/2, -x'
'z+1/2, -y+1/2, -x'
'z+1/2, y+1/2, x'

loop_
_atom_site_label
_atom_site_type_symbol
_atom_site_fract_x
_atom_site_fract_y
_atom_site_fract_z
_atom_site_U_iso_or_equiv
_atom_site_adp_type
_atom_site_occupancy
_atom_site_symmetry_multiplicity
_atom_site_calc_flag
_atom_site_refinement_flags
Fe1 Fe 0.0000 0.2500 0.2500 0.0309(3) Uani 1 8 d S
N1 N 0.03790(6) 0.22348(5) 0.27652(5) 0.0365(6) Uani 1 2 d S
C1 C 0.03851(11) 0.22077(13) 0.31249(11) 0.0396(9) Uani 0.50 1 d P
C2 C 0.06564(11) 0.20315(12) 0.33109(12) 0.0408(9) Uani 0.50 1 d P
C3 C 0.09338(8) 0.18735(6) 0.31265(6) 0.0392(7) Uani 1 2 d S
C4 C 0.09237(11) 0.18917(13) 0.27474(11) 0.0415(10) Uani 0.50 1 d P
C5 C 0.06484(11) 0.20665(13) 0.25806(12) 0.0413(10) Uani 0.50 1 d P
C6 C 0.12378(8) 0.16956(6) 0.33044(6) 0.0397(7) Uani 1 2 d S
C7 C 0.13892(6) 0.13892(6) 0.31562(8) 0.0412(7) Uani 1 2 d S
H7A H 0.1282 0.1282 0.2952 0.049 Uiso 1 2 calc SR
N2 N 0.0000 0.21326(6) 0.21326(6) 0.0350(7) Uani 1 4 d S
C8 C 0.0000 0.19152(11) 0.19152(11) 0.0570(12) Uani 1 4 d S
Se1 Se 0.0000 0.157764(15) 0.157764(15) 0.1251(6) Uani 1 4 d S

loop_
_atom_site_aniso_label
_atom_site_aniso_U_11
_atom_site_aniso_U_22
_atom_site_aniso_U_33
_atom_site_aniso_U_23
_atom_site_aniso_U_13
_atom_site_aniso_U_12
Fe1 0.0210(4) 0.0359(4) 0.0359(4) -0.0032(3) 0.000 0.000
N1 0.0274(11) 0.0411(8) 0.0411(8) -0.0059(10) 0.0017(7) -0.0017(7)
C1 0.0266(18) 0.053(2) 0.039(2) -0.0042(18) -0.0011(16) 0.0024(16)
C2 0.035(2) 0.049(2) 0.038(2) -0.0017(18) 0.0005(16) 0.0037(17)
C3 0.0306(14) 0.0435(10) 0.0435(10) -0.0067(12) -0.0044(9) 0.0044(9)
C4 0.0323(19) 0.055(3) 0.037(2) -0.0074(18) -0.0045(16) 0.0109(18)
C5 0.030(2) 0.052(3) 0.042(2) -0.0053(19) 0.0044(17) 0.0030(18)
C6 0.0354(15) 0.0419(10) 0.0419(10) -0.0016(12) -0.0044(9) 0.0044(9)
C7 0.0416(10) 0.0416(10) 0.0402(15) -0.0060(9) -0.0060(9) 0.0032(13)
N2 0.0234(15) 0.0408(11) 0.0408(11) -0.0034(15) 0.000 0.000
C8 0.048(3) 0.0615(19) 0.0615(19) -0.010(3) 0.000 0.000
Se1 0.1521(10) 0.1116(6) 0.1116(6) -0.0732(7) 0.000 0.000

loop_
_atom_type_symbol
_atom_type_description
_atom_type_scat_dispersion_real
_atom_type_scat_dispersion_imag
_atom_type_scat_source
C C 0.0181 0.0091 'International Tables Vol C Tables 4.2.6.8 and 6.1.1.4'
H H 0.0000 0.0000 'International Tables Vol C Tables 4.2.6.8 and 6.1.1.4'
N N 0.0311 0.0180 'International Tables Vol C Tables 4.2.6.8 and 6.1.1.4'
Fe Fe -1.1336 3.1974 'International Tables Vol C Tables 4.2.6.8 and 6.1.1.4'
Se Se -0.7943 1.1372 'International Tables Vol C Tables 4.2.6.8 and 6.1.1.4'

loop_
_geom_angle_atom_site_label_1
_geom_angle_atom_site_label_2
_geom_angle_atom_site_label_3
_geom_angle
_geom_angle_site_symmetry_1
_geom_angle_site_symmetry_3
N2 Fe1 N2 180.0(2) 121 .
N2 Fe1 N1 90.0 121 .
N2 Fe1 N1 90.0 . .
N2 Fe1 N1 90.0 121 28
N2 Fe1 N1 90.0 . 28
N1 Fe1 N1 89.40(14) . 28
N2 Fe1 N1 90.0 121 100
N2 Fe1 N1 90.0 . 100
N1 Fe1 N1 90.60(14) . 100
N1 Fe1 N1 180.0(2) 28 100
N2 Fe1 N1 90.0 121 121
N2 Fe1 N1 90.0 . 121
N1 Fe1 N1 180.00(13) . 121
N1 Fe1 N1 90.60(14) 28 121
N1 Fe1 N1 89.40(14) 100 121
C1 N1 C1 81.4(4) . 138
C1 N1 C5 64.4(3) . 138
C1 N1 C5 117.0(3) 138 138
C1 N1 C5 117.0(3) . .
C1 N1 C5 64.4(3) 138 .
C5 N1 C5 85.6(4) 138 .
C1 N1 Fe1 123.1(2) . .
C1 N1 Fe1 123.1(2) 138 .
C5 N1 Fe1 120.0(2) 138 .
C5 N1 Fe1 120.0(2) . .
N1 C1 C2 123.0(4) . .
N1 C1 C5 58.6(3) . 138
C2 C1 C5 90.6(3) . 138
N1 C1 C1 49.3(2) . 138
C2 C1 C1 91.1(3) . 138
C5 C1 C1 92.1(2) 138 138
N1 C1 C4 88.9(3) . 138
C2 C1 C4 48.0(3) . 138
C5 C1 C4 42.6(2) 138 138
C1 C1 C4 92.12(17) 138 138
C3 C2 C1 120.0(4) . .
C3 C2 C4 58.9(3) . 138
C1 C2 C4 88.4(3) . 138
C3 C2 C2 48.9(2) . 138
C1 C2 C2 88.9(3) . 138
C4 C2 C2 91.9(2) 138 138
C3 C2 C5 88.2(3) . 138
C1 C2 C5 45.8(3) . 138
C4 C2 C5 42.6(2) 138 138
C2 C2 C5 90.78(18) 138 138
C2 C3 C2 82.1(4) 138 .
C2 C3 C4 117.3(3) 138 138
C2 C3 C4 64.9(3) . 138
C2 C3 C4 64.9(3) 138 .
C2 C3 C4 117.3(3) . .
C4 C3 C4 84.5(4) 138 .
C2 C3 C6 123.2(3) 138 .
C2 C3 C6 123.2(3) . .
C4 C3 C6 119.5(2) 138 .
C4 C3 C6 119.5(2) . .
C5 C4 C3 119.8(4) . .
C5 C4 C2 89.5(3) . 138
C3 C4 C2 56.2(3) . 138
C5 C4 C4 89.1(3) . 138
C3 C4 C4 47.8(2) . 138
C2 C4 C4 88.1(2) 138 138
C5 C4 C1 45.9(3) . 138
C3 C4 C1 86.7(3) . 138
C2 C4 C1 43.6(2) 138 138
C4 C4 C1 87.88(17) 138 138
C4 C5 N1 122.8(4) . .
C4 C5 C1 91.5(4) . 138
N1 C5 C1 57.0(3) . 138
C4 C5 C5 90.9(3) . 138
N1 C5 C5 47.2(2) . 138
C1 C5 C5 87.9(2) 138 138
C4 C5 C2 47.9(3) . 138
N1 C5 C2 88.3(3) . 138
C1 C5 C2 43.6(2) 138 138
C5 C5 C2 89.22(18) 138 138
C7 C6 C7 119.3(3) 35 .
C7 C6 C3 120.30(15) 35 .
C7 C6 C3 120.30(15) . .
C6 C7 C6 120.7(3) . 56
C8 N2 Fe1 180.0(4) . .
N2 C8 Se1 180.0(5) . .

loop_
_geom_bond_atom_site_label_1
_geom_bond_atom_site_label_2
_geom_bond_distance
_geom_bond_site_symmetry_2
Fe1 N2 1.943(3) 121
Fe1 N2 1.943(3) .
Fe1 N1 1.994(2) .
Fe1 N1 1.994(2) 28
Fe1 N1 1.994(2) 100
Fe1 N1 1.994(2) 121
N1 C1 1.350(5) .
N1 C1 1.350(5) 138
N1 C5 1.374(5) 138
N1 C5 1.374(5) .
C1 C2 1.396(6) .
C1 C5 1.452(6) 138
C1 C1 1.759(9) 138
C1 C4 2.022(6) 138
C2 C3 1.379(5) .
C2 C4 1.503(6) 138
C2 C2 1.811(9) 138
C2 C5 2.024(7) 138
C3 C2 1.379(5) 138
C3 C4 1.420(5) 138
C3 C4 1.420(5) .
C3 C6 1.476(4) .
C4 C5 1.370(6) .
C4 C2 1.503(6) 138
C4 C4 1.909(9) 138
C4 C1 2.022(6) 138
C5 C1 1.452(6) 138
C5 C5 1.867(9) 138
C5 C2 2.024(7) 138
C6 C7 1.393(2) 35
C6 C7 1.393(2) .
C7 C6 1.393(2) 56
N2 C8 1.150(7) .
C8 Se1 1.786(6) .
